data_7130984
loop_
_publ_author_name
'Nguyen, Thanh Binh'
'Retailleau, Pascal'

_publ_section_title
;
 Direct access to thieno[3,4-b]thiophenes via elemental sulfur-promoted
 sulfurative tetramerization of acetophenones
;
_journal_name_full 'Chemical Communications'
_journal_paper_doi 10.1039/D2CC05539B
_journal_year 2022
_chemical_formula_moiety 'C11 H11 O S2, C6 H13 N2'
_chemical_formula_sum 'C17 H24 N2 O S2'
_chemical_formula_weight 336.50
_chemical_name_systematic
;
'1,4-diazabicyclo[2.2.2]octan-1-ium 2-(4-isopropylphenyl)-2-oxoethanedithioate'
;
_space_group_crystal_system monoclinic
_space_group_IT_number 14
_space_group_name_Hall '-P 2ybc'
_space_group_name_H-M_alt 'P 1 21/c 1'
_atom_sites_solution_hydrogens mixed
_atom_sites_solution_primary other
_atom_sites_solution_secondary difmap
_audit_creation_date 2022-08-09
_audit_creation_method
;
Olex2 1.5
(compiled 2022.04.07 svn.rca3783a0 for OlexSys, GUI svn.r6498)
;
_audit_update_record
;
2022-08-09 deposited with the CCDC.	2022-11-08 downloaded from the CCDC.
;
_cell_angle_alpha 90
_cell_angle_beta 98.827(7)
_cell_angle_gamma 90
_cell_formula_units_Z 4
_cell_length_a 14.9171(10)
_cell_length_b 11.5193(10)
_cell_length_c 10.7037(8)
_cell_measurement_reflns_used 7425
_cell_measurement_temperature 293(2)
_cell_measurement_theta_max 26.8040
_cell_measurement_theta_min 2.3300
_cell_volume 1817.5(2)
_computing_cell_refinement 'CrysAlisPro 1.171.42.64a (Rigaku OD, 2022)'
_computing_data_collection 'CrysAlisPro 1.171.42.64a (Rigaku OD, 2022)'
_computing_data_reduction 'CrysAlisPro 1.171.42.64a (Rigaku OD, 2022)'
_computing_molecular_graphics 'Olex2 1.5 (Dolomanov et al., 2009)'
_computing_publication_material 'Olex2 1.5 (Dolomanov et al., 2009)'
_computing_structure_refinement 'SHELXL 2018/3 (Sheldrick, 2015)'
_computing_structure_solution 'SHELXT  (Sheldrick, 2015)'
_diffrn_ambient_temperature 293(2)
_diffrn_detector 'Hybrid Pixel Array Detector'
_diffrn_detector_area_resol_mean 5.8140
_diffrn_measured_fraction_theta_full 0.996
_diffrn_measured_fraction_theta_max 0.995
_diffrn_measurement_details
;
List of Runs (angles in degrees, time in seconds):

  # Type    Start    End  Width  t~exp~   \w     \q     \k     \f   Frames
#--------------------------------------------------------------------------
  1  \w    -28.00  90.00   0.50   30.00    --    1.00  57.00 -60.00  236
  2  \w    -30.00  90.00   0.50   30.00    --    1.00  38.00-180.00  240
  3  \w     44.00  90.00   0.50   30.00    --    1.00  38.00-180.00   92
  4  \w    -30.00   3.00   0.50   30.00    --    1.00  38.00-180.00   66
  5  \w     -3.00  86.00   0.50   30.00    --   -1.30  57.00-120.00  178
  6  \w     42.00  82.00   0.50   30.00    --   -1.30  38.00 150.00   80
;
_diffrn_measurement_device 'four-circle diffractometer'
_diffrn_measurement_device_type 'XtaLAB AFC12 (RINC): Kappa single'
_diffrn_measurement_method '\w scans'
_diffrn_orient_matrix_type 'CrysAlisPro convention (1999,Acta A55,543-557)'
_diffrn_orient_matrix_UB_11 0.0114851000
_diffrn_orient_matrix_UB_12 0.0445454000
_diffrn_orient_matrix_UB_13 -0.0404950000
_diffrn_orient_matrix_UB_21 0.0467301000
_diffrn_orient_matrix_UB_22 -0.0113474000
_diffrn_orient_matrix_UB_23 0.0200726000
_diffrn_orient_matrix_UB_31 -0.0004439000
_diffrn_orient_matrix_UB_32 -0.0410109000
_diffrn_orient_matrix_UB_33 -0.0494819000
_diffrn_radiation_monochromator mirror
_diffrn_radiation_probe x-ray
_diffrn_radiation_type 'Mo K\a'
_diffrn_radiation_wavelength 0.71073
_diffrn_reflns_av_unetI/netI 0.0247
_diffrn_reflns_Laue_measured_fraction_full 0.996
_diffrn_reflns_Laue_measured_fraction_max 0.995
_diffrn_reflns_limit_h_max 18
_diffrn_reflns_limit_h_min -18
_diffrn_reflns_limit_k_max 14
_diffrn_reflns_limit_k_min -14
_diffrn_reflns_limit_l_max 13
_diffrn_reflns_limit_l_min -13
_diffrn_reflns_number 7441
_diffrn_reflns_point_group_measured_fraction_full 0.996
_diffrn_reflns_point_group_measured_fraction_max 0.995
_diffrn_reflns_theta_full 25.242
_diffrn_reflns_theta_max 26.732
_diffrn_reflns_theta_min 2.244
_diffrn_source 'micro-focus sealed X-ray tube'
_diffrn_source_type 'Rigaku (Mo) X-ray Source'
_exptl_absorpt_coefficient_mu 0.296
_exptl_absorpt_correction_T_max 0.993
_exptl_absorpt_correction_T_min 0.943
_exptl_absorpt_correction_type gaussian
_exptl_absorpt_process_details
;
CrysAlisPro 1.171.42.64a (Rigaku Oxford Diffraction, 2022)
Numerical absorption correction based on gaussian integration over
a multifaceted crystal model
Empirical absorption correction using spherical harmonics,
implemented in SCALE3 ABSPACK scaling algorithm.
;
_exptl_crystal_colour yellow
_exptl_crystal_density_diffrn 1.230
_exptl_crystal_description plate
_exptl_crystal_F_000 720
_exptl_crystal_size_max 0.287
_exptl_crystal_size_mid 0.225
_exptl_crystal_size_min 0.022
_refine_diff_density_max 0.176
_refine_diff_density_min -0.176
_refine_diff_density_rms 0.034
_refine_ls_extinction_method none
_refine_ls_goodness_of_fit_ref 0.992
_refine_ls_hydrogen_treatment mixed
_refine_ls_matrix_type full
_refine_ls_number_parameters 234
_refine_ls_number_reflns 7441
_refine_ls_number_restraints 3
_refine_ls_restrained_S_all 0.994
_refine_ls_R_factor_all 0.0592
_refine_ls_R_factor_gt 0.0415
_refine_ls_shift/su_max 0.000
_refine_ls_shift/su_mean 0.000
_refine_ls_structure_factor_coef Fsqd
_refine_ls_weighting_details 'w=1/[\s^2^(Fo^2^)+(0.0695P)^2^] where P=(Fo^2^+2Fc^2^)/3'
_refine_ls_weighting_scheme calc
_refine_ls_wR_factor_gt 0.1102
_refine_ls_wR_factor_ref 0.1173
_reflns_Friedel_coverage 0.000
_reflns_number_gt 5260
_reflns_number_total 7441
_reflns_threshold_expression 'I > 2\s(I)'
_twin_special_details
;
Component 2 rotated by 179.9816\% 
around [-0.21 0.00 0.98] (reciprocal) or [0.00 -0.00 1.00] (direct)
;
_cod_data_source_file d2cc05539b2.cif
_cod_data_source_block B14515_twin_hklf5
_cod_database_code 7130984
_shelx_shelxl_version_number 2018/3
_shelx_space_group_comment
;
The symmetry employed for this shelxl refinement is uniquely defined
by the following loop, which should always be used as a source of
symmetry information in preference to the above space-group names.
They are only intended as comments.
;
_olex2_refinement_description
;
1. Twinned data refinement
 Scales: 0.6281(11)
 0.3719(11)
2. Fixed Uiso
 At 1.2 times of:
  All C(H) groups, All C(H,H) groups
 At 1.5 times of:
  All C(H,H,H) groups
3. Restrained distances
 S1-C1 \\sim S1A-C1
 with sigma of 0.02
 S2-C1 \\sim S2A-C1
 with sigma of 0.02
 O1-C2 \\sim O1A-C2
 with sigma of 0.02
4. Others
 Sof(S1A)=Sof(S2A)=Sof(O1A)=1-FVAR(1)
 Sof(S1)=Sof(S2)=Sof(O1)=FVAR(1)
5.a Ternary CH refined with riding coordinates:
 C9(H9)
5.b Secondary CH2 refined with riding coordinates:
 C5'(H5'A,H5'B), C6'(H6'A,H6'B), C1'(H1'A,H1'B), C7'(H7'A,H7'B), C2'(H2'A,
 H2'B), C4'(H4'A,H4'B)
5.c Aromatic/amide H refined with riding coordinates:
 C8(H8), C7(H7), C4(H4), C5(H5)
5.d Idealised Me refined as rotating group:
 C10(H10A,H10B,H10C), C11(H11A,H11B,H11C)
;
_olex2_submission_special_instructions 'No special instructions were received'
_oxdiff_exptl_absorpt_empirical_details
;
Empirical correction (ABSPACK) includes:
- Absorption correction using spherical harmonics
- Frame scaling
;
_oxdiff_exptl_absorpt_empirical_full_max 1.452
_oxdiff_exptl_absorpt_empirical_full_min 0.490
_oxdiff_twin_integration_method simultaneous
_oxdiff_twin_items 2

loop_
_space_group_symop_operation_xyz
'x, y, z'
'-x, y+1/2, -z+1/2'
'-x, -y, -z'
'x, -y-1/2, z-1/2'

loop_
_atom_site_label
_atom_site_type_symbol
_atom_site_fract_x
_atom_site_fract_y
_atom_site_fract_z
_atom_site_U_iso_or_equiv
_atom_site_adp_type
_atom_site_occupancy
_atom_site_site_symmetry_order
_atom_site_calc_flag
_atom_site_refinement_flags_posn
_atom_site_refinement_flags_adp
_atom_site_refinement_flags_occupancy
_atom_site_disorder_assembly
_atom_site_disorder_group
S1 S 0.4191(3) 0.6258(4) 0.1257(5) 0.0878(13) Uani 0.60(3) 1 d D . P A 1
S2 S 0.4503(3) 0.4457(4) 0.3344(4) 0.0724(9) Uani 0.60(3) 1 d D . P A 1
N1' N 0.63419(12) 0.57939(15) 0.22752(15) 0.0578(4) Uani 1 1 d . . . . .
O1 O 0.2546(10) 0.4228(8) 0.1357(11) 0.0761(19) Uani 0.60(3) 1 d D . P A 1
C6 C 0.12301(13) 0.68607(15) 0.43621(16) 0.0517(4) Uani 1 1 d . . . . .
C3 C 0.23200(12) 0.56812(15) 0.28724(16) 0.0493(4) Uani 1 1 d . . . . .
C8 C 0.13993(13) 0.54761(16) 0.27332(17) 0.0549(4) Uani 1 1 d . . . . .
H8 H 0.113941 0.493362 0.214289 0.066 Uiso 1 1 calc R U . . .
C7 C 0.08601(13) 0.60625(17) 0.34551(18) 0.0563(5) Uani 1 1 d . . . . .
H7 H 0.023875 0.592259 0.333404 0.068 Uiso 1 1 calc R U . . .
C4 C 0.26958(13) 0.64836(16) 0.37651(17) 0.0546(4) Uani 1 1 d . . . . .
H4 H 0.331529 0.663472 0.387181 0.066 Uiso 1 1 calc R U . . .
C5 C 0.21511(13) 0.70608(16) 0.44984(17) 0.0582(5) Uani 1 1 d . . . . .
H5 H 0.241219 0.759576 0.509665 0.070 Uiso 1 1 calc R U . . .
C2 C 0.28704(14) 0.50391(19) 0.20508(19) 0.0630(5) Uani 1 1 d D . . . .
C1 C 0.38708(14) 0.52527(18) 0.22038(18) 0.0597(5) Uani 1 1 d D . . . .
C9 C 0.06478(15) 0.74942(18) 0.51729(17) 0.0651(5) Uani 1 1 d . . . . .
H9 H 0.105764 0.788195 0.584831 0.078 Uiso 1 1 calc R U . . .
C5' C 0.67157(17) 0.46051(19) 0.2225(2) 0.0748(6) Uani 1 1 d . . . . .
H5'A H 0.650841 0.425660 0.140687 0.090 Uiso 1 1 calc R U . . .
H5'B H 0.651611 0.412237 0.287223 0.090 Uiso 1 1 calc R U . . .
C6' C 0.67030(16) 0.6537(2) 0.13414(19) 0.0699(6) Uani 1 1 d . . . . .
H6'A H 0.641760 0.729529 0.130452 0.084 Uiso 1 1 calc R U . . .
H6'B H 0.658164 0.618757 0.050797 0.084 Uiso 1 1 calc R U . . .
C1' C 0.65846(16) 0.6295(2) 0.35651(18) 0.0716(6) Uani 1 1 d . . . . .
H1'A H 0.629843 0.585752 0.417021 0.086 Uiso 1 1 calc R U . . .
H1'B H 0.638437 0.709602 0.357564 0.086 Uiso 1 1 calc R U . . .
C7' C 0.77227(17) 0.6651(2) 0.1764(2) 0.0789(6) Uani 1 1 d . . . . .
H7'A H 0.803808 0.647258 0.105994 0.095 Uiso 1 1 calc R U . . .
H7'B H 0.786564 0.744599 0.202116 0.095 Uiso 1 1 calc R U . . .
C10 C 0.00490(17) 0.6705(2) 0.5794(2) 0.0840(7) Uani 1 1 d . . . . .
H10A H -0.040636 0.637516 0.516244 0.126 Uiso 1 1 calc R U . . .
H10B H -0.023801 0.714028 0.638727 0.126 Uiso 1 1 calc R U . . .
H10C H 0.040791 0.609476 0.622909 0.126 Uiso 1 1 calc R U . . .
C2' C 0.76150(17) 0.6226(2) 0.3897(2) 0.0828(7) Uani 1 1 d . . . . .
H2'A H 0.784990 0.697965 0.418940 0.099 Uiso 1 1 calc R U . . .
H2'B H 0.777294 0.567547 0.458109 0.099 Uiso 1 1 calc R U . . .
C4' C 0.77356(17) 0.4703(2) 0.2444(3) 0.0869(7) Uani 1 1 d . . . . .
H4'A H 0.798463 0.415984 0.309812 0.104 Uiso 1 1 calc R U . . .
H4'B H 0.796516 0.449425 0.167367 0.104 Uiso 1 1 calc R U . . .
C11 C 0.0087(2) 0.8430(2) 0.4427(3) 0.1082(10) Uani 1 1 d . . . . .
H11A H 0.048297 0.898918 0.413014 0.162 Uiso 1 1 calc R U . . .
H11B H -0.028563 0.880912 0.495934 0.162 Uiso 1 1 calc R U . . .
H11C H -0.029210 0.808605 0.371721 0.162 Uiso 1 1 calc R U . . .
H1' H 0.5755(16) 0.5750(17) 0.2136(19) 0.060(6) Uiso 1 1 d . . . . .
N3' N 0.80375(12) 0.58692(18) 0.28182(17) 0.0763(5) Uani 1 1 d . . . . .
S1A S 0.4227(3) 0.6348(5) 0.1378(8) 0.0691(14) Uani 0.40(3) 1 d D . P A 2
S2A S 0.4447(6) 0.4315(9) 0.3057(18) 0.110(2) Uani 0.40(3) 1 d D . P A 2
O1A O 0.2468(14) 0.459(2) 0.1074(17) 0.089(4) Uani 0.40(3) 1 d D . P A 2

loop_
_atom_site_aniso_label
_atom_site_aniso_U_11
_atom_site_aniso_U_22
_atom_site_aniso_U_33
_atom_site_aniso_U_23
_atom_site_aniso_U_13
_atom_site_aniso_U_12
S1 0.066(2) 0.128(3) 0.0674(14) 0.0178(14) 0.0039(11) -0.0047(13)
S2 0.0551(11) 0.086(2) 0.077(2) 0.0272(9) 0.0130(7) -0.0011(9)
N1' 0.0436(9) 0.0744(11) 0.0552(9) -0.0043(8) 0.0066(7) 0.0068(8)
O1 0.067(3) 0.077(4) 0.085(4) -0.034(3) 0.016(3) -0.012(3)
C6 0.0541(11) 0.0499(10) 0.0522(9) 0.0027(8) 0.0118(8) -0.0001(8)
C3 0.0475(10) 0.0505(10) 0.0506(9) -0.0029(8) 0.0097(8) -0.0042(7)
C8 0.0525(10) 0.0588(11) 0.0531(10) -0.0083(8) 0.0072(8) -0.0111(8)
C7 0.0429(10) 0.0657(12) 0.0607(10) 0.0015(9) 0.0095(8) -0.0063(8)
C4 0.0453(10) 0.0577(11) 0.0611(10) -0.0077(9) 0.0087(8) -0.0080(8)
C5 0.0584(12) 0.0561(11) 0.0601(10) -0.0117(8) 0.0096(9) -0.0083(9)
C2 0.0567(12) 0.0700(13) 0.0646(11) -0.0120(10) 0.0163(10) -0.0065(10)
C1 0.0529(11) 0.0640(12) 0.0643(11) -0.0103(9) 0.0162(9) -0.0005(9)
C9 0.0611(13) 0.0717(13) 0.0644(11) -0.0094(11) 0.0155(9) 0.0042(10)
C5' 0.0757(15) 0.0622(13) 0.0850(15) -0.0046(11) 0.0078(12) 0.0014(11)
C6' 0.0758(15) 0.0802(14) 0.0550(11) 0.0103(10) 0.0140(10) 0.0191(11)
C1' 0.0741(15) 0.0904(16) 0.0532(11) -0.0102(10) 0.0189(10) -0.0019(11)
C7' 0.0776(15) 0.0929(17) 0.0700(13) 0.0058(12) 0.0237(12) -0.0114(13)
C10 0.0742(15) 0.1074(19) 0.0766(14) 0.0107(13) 0.0313(12) 0.0143(13)
C2' 0.0733(15) 0.116(2) 0.0555(12) -0.0075(12) -0.0006(11) -0.0141(13)
C4' 0.0680(15) 0.0891(18) 0.1023(18) 0.0018(14) 0.0089(13) 0.0234(13)
C11 0.143(3) 0.0851(17) 0.109(2) 0.0213(15) 0.059(2) 0.0529(18)
N3' 0.0494(10) 0.1058(15) 0.0722(11) -0.0017(10) 0.0039(9) -0.0026(10)
S1A 0.0346(17) 0.076(2) 0.098(3) 0.0424(19) 0.0122(15) 0.0062(12)
S2A 0.081(2) 0.065(2) 0.179(5) 0.025(4) 0.006(3) -0.0013(14)
O1A 0.068(5) 0.121(11) 0.083(6) -0.058(7) 0.024(5) -0.024(7)

loop_
_atom_type_symbol
_atom_type_description
_atom_type_scat_dispersion_real
_atom_type_scat_dispersion_imag
_atom_type_scat_source
C C 0.0033 0.0016 'International Tables Vol C Tables 4.2.6.8 and 6.1.1.4'
H H 0.0000 0.0000 'International Tables Vol C Tables 4.2.6.8 and 6.1.1.4'
N N 0.0061 0.0033 'International Tables Vol C Tables 4.2.6.8 and 6.1.1.4'
O O 0.0106 0.0060 'International Tables Vol C Tables 4.2.6.8 and 6.1.1.4'
S S 0.1246 0.1234 'International Tables Vol C Tables 4.2.6.8 and 6.1.1.4'

loop_
_exptl_crystal_face_index_h
_exptl_crystal_face_index_k
_exptl_crystal_face_index_l
_exptl_crystal_face_perp_dist
-1 -5 4 0.1007
0 5 1 0.0880
1 -5 -5 0.1402
0 -5 -2 0.1385
1 0 0 0.0127
-1 0 0 0.0097
-5 2 3 0.0830
14 8 7 0.0655
6 4 -15 0.1597
1 5 0 0.0765
-2 1 5 0.1040

loop_
_geom_angle_atom_site_label_1
_geom_angle_atom_site_label_2
_geom_angle_atom_site_label_3
_geom_angle
_geom_angle_site_symmetry_1
_geom_angle_site_symmetry_3
_geom_angle_publ_flag
C5' N1' C1' 110.64(17) . . ?
C5' N1' H1' 108.4(13) . . ?
C6' N1' C5' 109.40(16) . . ?
C6' N1' C1' 109.90(17) . . ?
C6' N1' H1' 112.4(13) . . ?
C1' N1' H1' 106.1(13) . . ?
C7 C6 C9 121.38(17) . . ?
C5 C6 C7 117.87(17) . . ?
C5 C6 C9 120.75(17) . . ?
C8 C3 C4 118.69(16) . . ?
C8 C3 C2 118.79(16) . . ?
C4 C3 C2 122.53(17) . . ?
C3 C8 H8 119.5 . . ?
C7 C8 C3 120.92(17) . . ?
C7 C8 H8 119.5 . . ?
C6 C7 H7 119.5 . . ?
C8 C7 C6 120.93(17) . . ?
C8 C7 H7 119.5 . . ?
C3 C4 H4 120.0 . . ?
C5 C4 C3 120.10(17) . . ?
C5 C4 H4 120.0 . . ?
C6 C5 C4 121.47(17) . . ?
C6 C5 H5 119.3 . . ?
C4 C5 H5 119.3 . . ?
O1 C2 C3 121.8(7) . . ?
O1 C2 C1 118.6(7) . . ?
C3 C2 C1 119.00(17) . . ?
O1A C2 C3 117.8(10) . . ?
O1A C2 C1 120.6(10) . . ?
S1 C1 S2 129.7(2) . . ?
C2 C1 S1 115.1(2) . . ?
C2 C1 S2 115.20(19) . . ?
C2 C1 S1A 117.3(2) . . ?
C2 C1 S2A 113.3(3) . . ?
S2A C1 S1A 129.2(3) . . ?
C6 C9 H9 107.2 . . ?
C6 C9 C11 111.19(16) . . ?
C10 C9 C6 113.39(18) . . ?
C10 C9 H9 107.2 . . ?
C10 C9 C11 110.3(2) . . ?
C11 C9 H9 107.2 . . ?
N1' C5' H5'A 110.2 . . ?
N1' C5' H5'B 110.2 . . ?
N1' C5' C4' 107.53(19) . . ?
H5'A C5' H5'B 108.5 . . ?
C4' C5' H5'A 110.2 . . ?
C4' C5' H5'B 110.2 . . ?
N1' C6' H6'A 110.2 . . ?
N1' C6' H6'B 110.2 . . ?
N1' C6' C7' 107.44(16) . . ?
H6'A C6' H6'B 108.5 . . ?
C7' C6' H6'A 110.2 . . ?
C7' C6' H6'B 110.2 . . ?
N1' C1' H1'A 110.4 . . ?
N1' C1' H1'B 110.4 . . ?
N1' C1' C2' 106.76(17) . . ?
H1'A C1' H1'B 108.6 . . ?
C2' C1' H1'A 110.4 . . ?
C2' C1' H1'B 110.4 . . ?
C6' C7' H7'A 109.4 . . ?
C6' C7' H7'B 109.4 . . ?
H7'A C7' H7'B 108.0 . . ?
N3' C7' C6' 111.28(18) . . ?
N3' C7' H7'A 109.4 . . ?
N3' C7' H7'B 109.4 . . ?
C9 C10 H10A 109.5 . . ?
C9 C10 H10B 109.5 . . ?
C9 C10 H10C 109.5 . . ?
H10A C10 H10B 109.5 . . ?
H10A C10 H10C 109.5 . . ?
H10B C10 H10C 109.5 . . ?
C1' C2' H2'A 109.2 . . ?
C1' C2' H2'B 109.2 . . ?
H2'A C2' H2'B 107.9 . . ?
N3' C2' C1' 111.91(17) . . ?
N3' C2' H2'A 109.2 . . ?
N3' C2' H2'B 109.2 . . ?
C5' C4' H4'A 109.2 . . ?
C5' C4' H4'B 109.2 . . ?
H4'A C4' H4'B 107.9 . . ?
N3' C4' C5' 112.00(19) . . ?
N3' C4' H4'A 109.2 . . ?
N3' C4' H4'B 109.2 . . ?
C9 C11 H11A 109.5 . . ?
C9 C11 H11B 109.5 . . ?
C9 C11 H11C 109.5 . . ?
H11A C11 H11B 109.5 . . ?
H11A C11 H11C 109.5 . . ?
H11B C11 H11C 109.5 . . ?
C2' N3' C7' 108.1(2) . . ?
C4' N3' C7' 107.88(18) . . ?
C4' N3' C2' 109.0(2) . . ?

loop_
_geom_bond_atom_site_label_1
_geom_bond_atom_site_label_2
_geom_bond_distance
_geom_bond_site_symmetry_2
_geom_bond_publ_flag
S1 C1 1.657(5) . ?
S2 C1 1.693(4) . ?
N1' C5' 1.483(3) . ?
N1' C6' 1.479(3) . ?
N1' C1' 1.489(2) . ?
N1' H1' 0.87(2) . ?
O1 C2 1.244(9) . ?
C6 C7 1.389(3) . ?
C6 C5 1.379(3) . ?
C6 C9 1.507(3) . ?
C3 C8 1.379(2) . ?
C3 C4 1.385(2) . ?
C3 C2 1.489(3) . ?
C8 H8 0.9300 . ?
C8 C7 1.375(3) . ?
C7 H7 0.9300 . ?
C4 H4 0.9300 . ?
C4 C5 1.384(3) . ?
C5 H5 0.9300 . ?
C2 C1 1.496(3) . ?
C2 O1A 1.237(13) . ?
C1 S1A 1.673(5) . ?
C1 S2A 1.581(9) . ?
C9 H9 0.9800 . ?
C9 C10 1.499(3) . ?
C9 C11 1.515(3) . ?
C5' H5'A 0.9700 . ?
C5' H5'B 0.9700 . ?
C5' C4' 1.508(3) . ?
C6' H6'A 0.9700 . ?
C6' H6'B 0.9700 . ?
C6' C7' 1.525(3) . ?
C1' H1'A 0.9700 . ?
C1' H1'B 0.9700 . ?
C1' C2' 1.526(3) . ?
C7' H7'A 0.9700 . ?
C7' H7'B 0.9700 . ?
C7' N3' 1.464(3) . ?
C10 H10A 0.9600 . ?
C10 H10B 0.9600 . ?
C10 H10C 0.9600 . ?
C2' H2'A 0.9700 . ?
C2' H2'B 0.9700 . ?
C2' N3' 1.457(3) . ?
C4' H4'A 0.9700 . ?
C4' H4'B 0.9700 . ?
C4' N3' 1.453(3) . ?
C11 H11A 0.9600 . ?
C11 H11B 0.9600 . ?
C11 H11C 0.9600 . ?

loop_
_geom_torsion_atom_site_label_1
_geom_torsion_atom_site_label_2
_geom_torsion_atom_site_label_3
_geom_torsion_atom_site_label_4
_geom_torsion
_geom_torsion_site_symmetry_1
_geom_torsion_site_symmetry_2
_geom_torsion_site_symmetry_3
_geom_torsion_site_symmetry_4
_geom_torsion_publ_flag
N1' C5' C4' N3' 8.6(3) . . . . ?
N1' C6' C7' N3' 8.6(3) . . . . ?
N1' C1' C2' N3' 8.5(3) . . . . ?
O1 C2 C1 S1 95.7(6) . . . . ?
O1 C2 C1 S2 -85.9(6) . . . . ?
C3 C8 C7 C6 -1.3(3) . . . . ?
C3 C4 C5 C6 -0.2(3) . . . . ?
C3 C2 C1 S1 -93.3(3) . . . . ?
C3 C2 C1 S2 85.2(3) . . . . ?
C3 C2 C1 S1A -87.4(4) . . . . ?
C3 C2 C1 S2A 97.6(8) . . . . ?
C8 C3 C4 C5 0.1(3) . . . . ?
C8 C3 C2 O1 -8.9(7) . . . . ?
C8 C3 C2 C1 -179.61(18) . . . . ?
C8 C3 C2 O1A 18.6(14) . . . . ?
C7 C6 C5 C4 -0.4(3) . . . . ?
C7 C6 C9 C10 50.5(2) . . . . ?
C7 C6 C9 C11 -74.4(3) . . . . ?
C4 C3 C8 C7 0.6(3) . . . . ?
C4 C3 C2 O1 171.7(6) . . . . ?
C4 C3 C2 C1 0.9(3) . . . . ?
C4 C3 C2 O1A -160.9(14) . . . . ?
C5 C6 C7 C8 1.2(3) . . . . ?
C5 C6 C9 C10 -129.7(2) . . . . ?
C5 C6 C9 C11 105.4(2) . . . . ?
C2 C3 C8 C7 -178.87(18) . . . . ?
C2 C3 C4 C5 179.60(19) . . . . ?
C9 C6 C7 C8 -179.01(18) . . . . ?
C9 C6 C5 C4 179.76(17) . . . . ?
C5' N1' C6' C7' -65.6(2) . . . . ?
C5' N1' C1' C2' 55.1(2) . . . . ?
C5' C4' N3' C7' -64.1(3) . . . . ?
C5' C4' N3' C2' 53.0(3) . . . . ?
C6' N1' C5' C4' 56.1(2) . . . . ?
C6' N1' C1' C2' -65.8(2) . . . . ?
C6' C7' N3' C2' -64.1(2) . . . . ?
C6' C7' N3' C4' 53.6(2) . . . . ?
C1' N1' C5' C4' -65.2(2) . . . . ?
C1' N1' C6' C7' 56.1(2) . . . . ?
C1' C2' N3' C7' 53.8(3) . . . . ?
C1' C2' N3' C4' -63.2(3) . . . . ?
O1A C2 C1 S1A 73.9(13) . . . . ?
O1A C2 C1 S2A -101.1(10) . . . . ?

loop_
_twin_individual_id
_twin_individual_mass_fraction_refined
_oxdiff_twin_reflns_isolated
_oxdiff_twin_reflns_overlapped
_twin_individual_twin_lattice_type
_twin_individual_twin_matrix_11
_twin_individual_twin_matrix_12
_twin_individual_twin_matrix_13
_twin_individual_twin_matrix_21
_twin_individual_twin_matrix_22
_twin_individual_twin_matrix_23
_twin_individual_twin_matrix_31
_twin_individual_twin_matrix_32
_twin_individual_twin_matrix_33
1 0.6281(11) 13971 17049 ref 1.0000 0.0000 0.0000 0.0000 1.0000 0.0000 0.0000 0.0000 1.0000
2 0.3719(11) 14036 17049 nmt -0.9997 0.0002 -0.4277 0.0003 -0.9998 -0.0002 0.0001 -0.0001 0.9996

loop_
_exptl_oxdiff_crystal_face_indexfrac_h
_exptl_oxdiff_crystal_face_indexfrac_k
_exptl_oxdiff_crystal_face_indexfrac_l
_exptl_oxdiff_crystal_face_x
_exptl_oxdiff_crystal_face_y
_exptl_oxdiff_crystal_face_z
-0.9625 -5.0198 3.9790 -0.3958 0.0919 0.0094
-0.0159 4.9894 1.0216 0.1807 -0.0369 -0.2552
0.9984 -4.9648 -5.0228 -0.0063 0.0022 0.4517
0.0119 -4.9836 -2.0211 -0.1400 0.0165 0.3044
0.9986 0.0016 -0.0032 0.0117 0.0466 -0.0003
-0.9986 -0.0016 0.0032 -0.0117 -0.0466 0.0003
-4.9888 1.9730 3.0234 -0.0918 -0.1948 -0.2283
13.9764 7.9737 6.9870 0.2328 0.7029 -0.6789
5.9152 4.0920 -14.9939 0.8574 -0.0710 0.5715
0.9786 4.9967 0.0189 0.2331 -0.0106 -0.2063
-1.9810 0.9671 5.0083 -0.1825 -0.0030 -0.2866
